data_4086812
loop_
_publ_author_name
'Nobbs, James D.'
'Low, Choon Heng'
'Stubbs, Ludger P.'
'Wang, Cun'
'Drent, Eite'
'van Meurs, Martin'

_publ_section_title
;
 Isomerizing Methoxycarbonylation of Alkenes to Esters Using a
 Bis(phosphorinone)xylene Palladium Catalyst
;
_journal_issue 2
_journal_name_full Organometallics
_journal_page_first 391
_journal_paper_doi 10.1021/acs.organomet.6b00813
_journal_volume 36
_journal_year 2017
_chemical_formula_sum 'C27 H42 Cl4 O2 P2 Pd'
_chemical_formula_weight 708.75
_chemical_name_systematic
; 
 ? 
;
_space_group_IT_number 14
_symmetry_cell_setting monoclinic
_symmetry_space_group_name_Hall '-P 2yn'
_symmetry_space_group_name_H-M 'P 1 21/n 1'
_atom_sites_solution_hydrogens geom
_atom_sites_solution_primary direct
_atom_sites_solution_secondary difmap
_audit_creation_method 'by CrystalClear-SM 1.4.0 ra1'
_cell_angle_alpha 90.00
_cell_angle_beta 104.83(3)
_cell_angle_gamma 90.00
_cell_formula_units_Z 4
_cell_length_a 12.164(2)
_cell_length_b 20.755(4)
_cell_length_c 12.422(3)
_cell_measurement_reflns_used 9876
_cell_measurement_temperature 140.1500
_cell_measurement_theta_max 31.1725
_cell_measurement_theta_min 1.9595
_cell_volume 3031.6(11)
_computing_cell_refinement 'CrystalClear (Rigaku Inc., 2008)'
_computing_data_collection 'CrystalClear (Rigaku Inc., 2008)'
_computing_data_reduction 'CrystalClear (Rigaku Inc., 2008)'
_computing_molecular_graphics 'Bruker SHELXTL'
_computing_publication_material 'Bruker SHELXTL'
_computing_structure_refinement 'SHELXL-97 (Sheldrick, 1997)'
_computing_structure_solution 'SHELXS-97 (Sheldrick, 1990)'
_diffrn_ambient_temperature 140.1500
_diffrn_detector_area_resol_mean 28.5714
_diffrn_measured_fraction_theta_full 0.998
_diffrn_measured_fraction_theta_max 0.998
_diffrn_measurement_device_type
;
Saturn70 (2x2 bin mode)
;
_diffrn_measurement_method dtprofit.ref
_diffrn_radiation_monochromator graphite
_diffrn_radiation_source 'fine-focus sealed tube'
_diffrn_radiation_type MoK\a
_diffrn_radiation_wavelength 0.71073
_diffrn_reflns_av_R_equivalents 0.0400
_diffrn_reflns_av_sigmaI/netI 0.0435
_diffrn_reflns_limit_h_max 16
_diffrn_reflns_limit_h_min -15
_diffrn_reflns_limit_k_max 27
_diffrn_reflns_limit_k_min -23
_diffrn_reflns_limit_l_max 16
_diffrn_reflns_limit_l_min -16
_diffrn_reflns_number 23640
_diffrn_reflns_theta_full 28.28
_diffrn_reflns_theta_max 28.28
_diffrn_reflns_theta_min 1.96
_exptl_absorpt_coefficient_mu 1.094
_exptl_absorpt_correction_type none
_exptl_crystal_colour Yellow
_exptl_crystal_density_diffrn 1.553
_exptl_crystal_density_method 'not measured'
_exptl_crystal_description Platelet
_exptl_crystal_F_000 1456
_exptl_crystal_size_max 0.2200
_exptl_crystal_size_mid 0.1100
_exptl_crystal_size_min 0.0700
_refine_diff_density_max 1.430
_refine_diff_density_min -1.165
_refine_diff_density_rms 0.150
_refine_ls_extinction_method none
_refine_ls_goodness_of_fit_ref 1.163
_refine_ls_hydrogen_treatment
;all the hydrogens are refined in riding mode on
their carrier atom
;
_refine_ls_matrix_type full
_refine_ls_number_parameters 333
_refine_ls_number_reflns 7499
_refine_ls_number_restraints 0
_refine_ls_restrained_S_all 1.163
_refine_ls_R_factor_all 0.0651
_refine_ls_R_factor_gt 0.0569
_refine_ls_shift/su_max 0.001
_refine_ls_shift/su_mean 0.000
_refine_ls_structure_factor_coef Fsqd
_refine_ls_weighting_details 'calc w=1/[\s^2^(Fo^2^)+(0.0634P)^2^+4.3386P] where P=(Fo^2^+2Fc^2^)/3'
_refine_ls_weighting_scheme calc
_refine_ls_wR_factor_gt 0.1369
_refine_ls_wR_factor_ref 0.1469
_reflns_number_gt 6744
_reflns_number_total 7499
_reflns_threshold_expression >2sigma(I)
_cod_data_source_file om6b00813_si_002.cif
_cod_data_source_block (BPX)PdCl2
_cod_depositor_comments
;
The following automatic conversions were performed:

'_symmetry_cell_setting' value 'Monoclinic' changed to 'monoclinic'
according to
/usr/data/users/saulius/crontab/automatic-downloads/rss-feeds/ACS/lib/dictionaries/cif_core.dic
dictionary named 'cif_core.dic' version 2.4.2 from 2011-04-26.

Automatic conversion script
Id: cif_fix_values 4268 2015-11-12 08:31:59Z antanas 

 Adding full bibliography for 4086811--4086812.cif.
;
_cod_original_sg_symbol_H-M P2(1)/n
_cod_database_code 4086812

loop_
_symmetry_equiv_pos_as_xyz
'x, y, z'
'-x+1/2, y+1/2, -z+1/2'
'-x, -y, -z'
'x-1/2, -y-1/2, z-1/2'

loop_
_atom_site_label
_atom_site_type_symbol
_atom_site_fract_x
_atom_site_fract_y
_atom_site_fract_z
_atom_site_U_iso_or_equiv
_atom_site_adp_type
_atom_site_occupancy
_atom_site_symmetry_multiplicity
_atom_site_calc_flag
_atom_site_refinement_flags
C1 C 0.4795(3) 0.31895(19) 0.9483(3) 0.0280(8) Uani 1 1 d .
C2 C 0.4089(4) 0.3655(2) 0.9767(4) 0.0387(10) Uani 1 1 d .
H2 H 0.4254 0.4088 0.9692 0.046 Uiso 1 1 calc R
C3 C 0.3157(4) 0.3498(2) 1.0154(4) 0.0425(11) Uani 1 1 d .
H3 H 0.2726 0.3819 1.0371 0.051 Uiso 1 1 calc R
C4 C 0.2869(4) 0.2860(2) 1.0215(4) 0.0379(10) Uani 1 1 d .
H4 H 0.2238 0.2745 1.0465 0.046 Uiso 1 1 calc R
C5 C 0.3539(4) 0.2388(2) 0.9897(4) 0.0336(9) Uani 1 1 d .
H5 H 0.3325 0.1958 0.9904 0.040 Uiso 1 1 calc R
C6 C 0.4523(3) 0.25421(18) 0.9567(3) 0.0242(7) Uani 1 1 d .
C7 C 0.5148(3) 0.20106(18) 0.9136(3) 0.0252(7) Uani 1 1 d .
H7A H 0.5217 0.2145 0.8408 0.030 Uiso 1 1 calc R
H7B H 0.4655 0.1636 0.9017 0.030 Uiso 1 1 calc R
C8 C 0.5694(3) 0.33966(19) 0.8909(3) 0.0292(8) Uani 1 1 d .
H8A H 0.5502 0.3832 0.8645 0.035 Uiso 1 1 calc R
H8B H 0.5594 0.3128 0.8252 0.035 Uiso 1 1 calc R
C9 C 0.7479(3) 0.40767(18) 1.0658(3) 0.0278(8) Uani 1 1 d .
C10 C 0.8616(4) 0.4432(2) 1.0698(3) 0.0309(8) Uani 1 1 d .
H10A H 0.8662 0.4813 1.1159 0.037 Uiso 1 1 calc R
H10B H 0.9244 0.4152 1.1049 0.037 Uiso 1 1 calc R
C11 C 0.8746(3) 0.4628(2) 0.9579(3) 0.0323(9) Uani 1 1 d .
C12 C 0.8921(4) 0.4079(2) 0.8852(3) 0.0341(9) Uani 1 1 d .
H12A H 0.9510 0.3797 0.9277 0.041 Uiso 1 1 calc R
H12B H 0.9178 0.4247 0.8230 0.041 Uiso 1 1 calc R
C13 C 0.7819(4) 0.36845(19) 0.8402(3) 0.0304(8) Uani 1 1 d .
C14 C 0.6987(4) 0.4117(2) 0.7572(4) 0.0452(12) Uani 1 1 d .
H14A H 0.7321 0.4240 0.6982 0.068 Uiso 1 1 calc R
H14B H 0.6825 0.4496 0.7948 0.068 Uiso 1 1 calc R
H14C H 0.6294 0.3885 0.7268 0.068 Uiso 1 1 calc R
C15 C 0.8080(5) 0.3085(2) 0.7794(4) 0.0470(12) Uani 1 1 d .
H15A H 0.7391 0.2847 0.7503 0.070 Uiso 1 1 calc R
H15B H 0.8617 0.2819 0.8304 0.070 Uiso 1 1 calc R
H15C H 0.8395 0.3213 0.7193 0.070 Uiso 1 1 calc R
C16 C 0.6538(4) 0.4584(2) 1.0388(4) 0.0426(11) Uani 1 1 d .
H16A H 0.5833 0.4393 1.0435 0.064 Uiso 1 1 calc R
H16B H 0.6462 0.4745 0.9648 0.064 Uiso 1 1 calc R
H16C H 0.6727 0.4932 1.0912 0.064 Uiso 1 1 calc R
C17 C 0.7514(4) 0.3783(2) 1.1794(3) 0.0359(9) Uani 1 1 d .
H17A H 0.7636 0.4117 1.2346 0.054 Uiso 1 1 calc R
H17B H 0.8123 0.3476 1.1988 0.054 Uiso 1 1 calc R
H17C H 0.6805 0.3571 1.1763 0.054 Uiso 1 1 calc R
C18 C 0.6362(4) 0.13440(19) 1.1232(3) 0.0290(8) Uani 1 1 d .
C19 C 0.7177(4) 0.0769(2) 1.1592(3) 0.0355(9) Uani 1 1 d .
H19A H 0.7948 0.0931 1.1845 0.043 Uiso 1 1 calc R
H19B H 0.6992 0.0556 1.2218 0.043 Uiso 1 1 calc R
C20 C 0.7135(3) 0.02799(19) 1.0687(3) 0.0305(8) Uani 1 1 d .
C21 C 0.7534(4) 0.05082(18) 0.9698(3) 0.0295(8) Uani 1 1 d .
H21A H 0.7547 0.0143 0.9215 0.035 Uiso 1 1 calc R
H21B H 0.8308 0.0664 0.9961 0.035 Uiso 1 1 calc R
C22 C 0.6801(3) 0.10464(18) 0.9004(3) 0.0249(7) Uani 1 1 d .
C23 C 0.5679(3) 0.07344(19) 0.8336(3) 0.0296(8) Uani 1 1 d .
H23A H 0.5846 0.0398 0.7872 0.044 Uiso 1 1 calc R
H23B H 0.5213 0.1055 0.7879 0.044 Uiso 1 1 calc R
H23C H 0.5281 0.0557 0.8842 0.044 Uiso 1 1 calc R
C24 C 0.7412(3) 0.1314(2) 0.8158(3) 0.0296(8) Uani 1 1 d .
H24A H 0.8128 0.1498 0.8548 0.044 Uiso 1 1 calc R
H24B H 0.6949 0.1639 0.7712 0.044 Uiso 1 1 calc R
H24C H 0.7542 0.0971 0.7687 0.044 Uiso 1 1 calc R
C25 C 0.5150(4) 0.1089(2) 1.1079(4) 0.0361(9) Uani 1 1 d .
H25A H 0.4970 0.0796 1.0461 0.054 Uiso 1 1 calc R
H25B H 0.4624 0.1442 1.0937 0.054 Uiso 1 1 calc R
H25C H 0.5096 0.0868 1.1743 0.054 Uiso 1 1 calc R
C26 C 0.6596(5) 0.1858(2) 1.2161(3) 0.0415(11) Uani 1 1 d .
H26A H 0.6507 0.1670 1.2840 0.062 Uiso 1 1 calc R
H26B H 0.6069 0.2208 1.1947 0.062 Uiso 1 1 calc R
H26C H 0.7359 0.2017 1.2275 0.062 Uiso 1 1 calc R
C27 C 0.0758(5) 0.1032(3) 0.9094(5) 0.0595(14) Uani 1 1 d .
H27A H 0.0461 0.1056 0.9746 0.071 Uiso 1 1 calc R
H27B H 0.1575 0.0974 0.9347 0.071 Uiso 1 1 calc R
Cl1 Cl 0.92704(9) 0.15799(5) 1.10928(9) 0.0398(3) Uani 1 1 d .
Cl2 Cl 0.98202(8) 0.30119(5) 1.09024(9) 0.0369(2) Uani 1 1 d .
Cl3 Cl 0.04756(16) 0.17573(7) 0.83642(19) 0.0809(6) Uani 1 1 d .
Cl4 Cl 0.01667(12) 0.03617(7) 0.83010(16) 0.0710(5) Uani 1 1 d .
O1 O 0.6842(3) -0.02730(15) 1.0761(3) 0.0427(8) Uani 1 1 d .
O2 O 0.8715(3) 0.51872(15) 0.9282(3) 0.0444(8) Uani 1 1 d .
P1 P 0.72307(8) 0.33970(4) 0.95982(7) 0.02240(19) Uani 1 1 d .
P2 P 0.65690(8) 0.17347(4) 0.99240(7) 0.02126(19) Uani 1 1 d .
Pd1 Pd 0.80937(2) 0.244675(13) 1.03297(2) 0.02202(10) Uani 1 1 d .

loop_
_atom_site_aniso_label
_atom_site_aniso_U_11
_atom_site_aniso_U_22
_atom_site_aniso_U_33
_atom_site_aniso_U_23
_atom_site_aniso_U_13
_atom_site_aniso_U_12
C1 0.0238(18) 0.029(2) 0.0296(18) 0.0009(14) 0.0039(14) 0.0024(15)
C2 0.030(2) 0.032(2) 0.050(3) -0.0045(19) 0.0044(19) 0.0034(17)
C3 0.035(2) 0.047(3) 0.042(2) -0.008(2) 0.0038(19) 0.015(2)
C4 0.031(2) 0.047(3) 0.038(2) 0.0079(18) 0.0131(18) 0.0090(19)
C5 0.027(2) 0.038(2) 0.036(2) 0.0081(17) 0.0090(17) 0.0053(17)
C6 0.0233(18) 0.0283(19) 0.0194(16) 0.0020(13) 0.0026(14) 0.0016(14)
C7 0.0234(18) 0.0232(18) 0.0272(17) -0.0004(13) 0.0034(14) -0.0018(14)
C8 0.029(2) 0.0237(19) 0.0327(19) 0.0074(15) 0.0045(16) -0.0009(15)
C9 0.031(2) 0.0205(17) 0.0303(18) -0.0022(14) 0.0050(15) -0.0029(15)
C10 0.034(2) 0.029(2) 0.0274(18) -0.0019(15) 0.0038(16) -0.0044(16)
C11 0.027(2) 0.033(2) 0.034(2) 0.0021(16) 0.0022(16) -0.0100(16)
C12 0.034(2) 0.038(2) 0.0304(19) 0.0042(16) 0.0095(17) -0.0088(18)
C13 0.040(2) 0.029(2) 0.0219(16) 0.0032(14) 0.0078(16) -0.0069(17)
C14 0.045(3) 0.052(3) 0.029(2) 0.0157(19) -0.0087(18) -0.022(2)
C15 0.070(4) 0.042(3) 0.035(2) -0.0098(19) 0.025(2) -0.019(2)
C16 0.039(3) 0.030(2) 0.054(3) -0.0074(19) 0.003(2) 0.0033(18)
C17 0.043(3) 0.038(2) 0.0277(19) -0.0073(16) 0.0119(18) -0.0047(19)
C18 0.040(2) 0.029(2) 0.0209(16) 0.0011(14) 0.0124(15) 0.0027(16)
C19 0.044(2) 0.035(2) 0.0273(19) 0.0110(16) 0.0085(17) 0.0051(18)
C20 0.0265(19) 0.027(2) 0.035(2) 0.0075(15) 0.0020(16) 0.0051(15)
C21 0.032(2) 0.0239(19) 0.0311(19) -0.0034(14) 0.0061(16) 0.0040(15)
C22 0.0231(17) 0.0270(19) 0.0232(16) -0.0026(13) 0.0037(13) 0.0024(14)
C23 0.032(2) 0.0267(19) 0.0279(18) -0.0063(14) 0.0031(15) -0.0010(15)
C24 0.031(2) 0.034(2) 0.0266(18) -0.0036(15) 0.0114(15) 0.0038(16)
C25 0.039(2) 0.035(2) 0.040(2) 0.0085(17) 0.0206(19) 0.0024(18)
C26 0.062(3) 0.042(3) 0.0230(18) -0.0038(17) 0.0151(19) -0.002(2)
C27 0.048(3) 0.059(4) 0.071(4) -0.007(3) 0.014(3) 0.008(3)
Cl1 0.0312(5) 0.0314(5) 0.0482(6) 0.0051(4) -0.0057(4) 0.0059(4)
Cl2 0.0251(5) 0.0331(5) 0.0480(6) -0.0029(4) 0.0008(4) -0.0041(4)
Cl3 0.0811(12) 0.0447(8) 0.1431(17) 0.0123(9) 0.0764(12) 0.0071(7)
Cl4 0.0422(7) 0.0471(8) 0.1151(14) -0.0081(8) 0.0044(8) 0.0005(6)
O1 0.0378(17) 0.0267(16) 0.060(2) 0.0115(14) 0.0071(15) -0.0011(13)
O2 0.0467(19) 0.0299(17) 0.0523(19) 0.0090(14) 0.0044(15) -0.0086(14)
P1 0.0226(5) 0.0216(4) 0.0215(4) 0.0024(3) 0.0029(3) -0.0011(3)
P2 0.0227(4) 0.0204(4) 0.0203(4) 0.0002(3) 0.0048(3) 0.0001(3)
Pd1 0.02077(17) 0.02288(16) 0.02056(15) -0.00055(9) 0.00191(11) 0.00042(10)

loop_
_atom_type_symbol
_atom_type_description
_atom_type_scat_dispersion_real
_atom_type_scat_dispersion_imag
_atom_type_scat_source
C C 0.0033 0.0016 'International Tables Vol C Tables 4.2.6.8 and 6.1.1.4'
H H 0.0000 0.0000 'International Tables Vol C Tables 4.2.6.8 and 6.1.1.4'
O O 0.0106 0.0060 'International Tables Vol C Tables 4.2.6.8 and 6.1.1.4'
P P 0.1023 0.0942 'International Tables Vol C Tables 4.2.6.8 and 6.1.1.4'
Cl Cl 0.1484 0.1585 'International Tables Vol C Tables 4.2.6.8 and 6.1.1.4'
Pd Pd -0.9988 1.0072 'International Tables Vol C Tables 4.2.6.8 and 6.1.1.4'

loop_
_geom_angle_atom_site_label_1
_geom_angle_atom_site_label_2
_geom_angle_atom_site_label_3
_geom_angle
C6 C1 C2 118.4(4)
C6 C1 C8 121.5(3)
C2 C1 C8 119.2(4)
C3 C2 C1 122.5(4)
C4 C3 C2 119.3(4)
C3 C4 C5 119.0(4)
C4 C5 C6 122.0(4)
C1 C6 C5 118.6(4)
C1 C6 C7 121.7(3)
C5 C6 C7 118.9(3)
C6 C7 P2 121.7(3)
C1 C8 P1 123.4(3)
C16 C9 C17 108.7(4)
C16 C9 C10 106.9(3)
C17 C9 C10 110.2(3)
C16 C9 P1 112.4(3)
C17 C9 P1 107.8(3)
C10 C9 P1 110.8(3)
C11 C10 C9 113.8(3)
O2 C11 C10 122.7(4)
O2 C11 C12 122.7(4)
C10 C11 C12 114.6(3)
C11 C12 C13 112.1(3)
C15 C13 C14 109.1(4)
C15 C13 C12 109.8(4)
C14 C13 C12 107.1(3)
C15 C13 P1 107.3(3)
C14 C13 P1 113.1(3)
C12 C13 P1 110.4(3)
C25 C18 C19 107.1(3)
C25 C18 C26 108.6(3)
C19 C18 C26 109.7(4)
C25 C18 P2 112.2(3)
C19 C18 P2 111.3(3)
C26 C18 P2 107.9(3)
C20 C19 C18 114.1(3)
O1 C20 C19 122.4(4)
O1 C20 C21 121.4(4)
C19 C20 C21 116.1(3)
C20 C21 C22 114.9(3)
C24 C22 C23 107.4(3)
C24 C22 C21 109.3(3)
C23 C22 C21 107.5(3)
C24 C22 P2 108.2(3)
C23 C22 P2 113.1(3)
C21 C22 P2 111.2(2)
Cl3 C27 Cl4 113.3(4)
C8 P1 C9 106.50(18)
C8 P1 C13 100.19(18)
C9 P1 C13 106.46(17)
C8 P1 Pd1 119.12(13)
C9 P1 Pd1 112.69(13)
C13 P1 Pd1 110.56(14)
C7 P2 C18 106.05(18)
C7 P2 C22 100.23(17)
C18 P2 C22 105.58(17)
C7 P2 Pd1 120.31(13)
C18 P2 Pd1 111.16(14)
C22 P2 Pd1 112.11(12)
P1 Pd1 P2 101.58(4)
P1 Pd1 Cl1 169.88(4)
P2 Pd1 Cl1 88.30(4)
P1 Pd1 Cl2 88.50(4)
P2 Pd1 Cl2 169.90(4)
Cl1 Pd1 Cl2 81.66(4)

loop_
_geom_bond_atom_site_label_1
_geom_bond_atom_site_label_2
_geom_bond_distance
C1 C6 1.394(5)
C1 C2 1.396(6)
C1 C8 1.513(5)
C2 C3 1.380(7)
C3 C4 1.376(7)
C4 C5 1.394(6)
C5 C6 1.397(6)
C6 C7 1.513(5)
C7 P2 1.846(4)
C8 P1 1.846(4)
C9 C16 1.528(6)
C9 C17 1.528(5)
C9 C10 1.556(5)
C9 P1 1.901(4)
C10 C11 1.496(5)
C11 O2 1.215(5)
C11 C12 1.503(6)
C12 C13 1.547(6)
C13 C15 1.531(6)
C13 C14 1.536(6)
C13 P1 1.902(4)
C18 C25 1.533(6)
C18 C19 1.543(6)
C18 C26 1.544(5)
C18 P2 1.890(4)
C19 C20 1.506(6)
C20 O1 1.212(5)
C20 C21 1.508(6)
C21 C22 1.547(5)
C22 C24 1.538(5)
C22 C23 1.546(5)
C22 P2 1.895(4)
C27 Cl3 1.745(6)
C27 Cl4 1.749(6)
Cl1 Pd1 2.3430(11)
Cl2 Pd1 2.3510(11)
P1 Pd1 2.3084(11)
P2 Pd1 2.3237(10)
